data_7051043
loop_
_publ_author_name
'Benniston, Andrew C.'
'Mackie, Philip R.'
'Farrugia, Louis J.'
'Smith, Graeme'
'Teat, Simon J.'
'McLean, Andrew J.'

_publ_section_title
;
 Detailed photophysical properties of a functionalized ruthenium(II)
 polypyridyl complex: through-space solvent effects
;
_journal_issue 3
_journal_name_full 'New Journal of Chemistry'
_journal_page_first 458
_journal_paper_doi 10.1039/b007962f
_journal_volume 25
_journal_year 2001
_chemical_formula_moiety '(C52 H42 N10 Ru), 4(B F4)'
_chemical_formula_sum 'C52 H42 B4 F16 N10 Ru'
_chemical_formula_weight 1255.27
_chemical_name_systematic
;
?
;
_space_group_IT_number 2
_symmetry_cell_setting triclinic
_symmetry_space_group_name_Hall '-P 1'
_symmetry_space_group_name_H-M 'P -1'
_atom_sites_solution_hydrogens geom
_atom_sites_solution_primary direct
_atom_sites_solution_secondary difmap
_audit_conform_dict_location ftp://ftp.iucr.org/pub/cif_core.dic
_audit_conform_dict_name cif_core.dic
_audit_conform_dict_version 2.1
_audit_creation_date 2000-08-23T13:12:24-00:00
_audit_creation_method 'WinGX routine CIF_UPDATE'
_cell_angle_alpha 94.5790(10)
_cell_angle_beta 102.8220(10)
_cell_angle_gamma 105.6210(10)
_cell_formula_units_Z 2
_cell_length_a 13.10250(10)
_cell_length_b 13.52270(10)
_cell_length_c 16.46070(10)
_cell_measurement_reflns_used 140
_cell_measurement_temperature 160(2)
_cell_measurement_theta_max 24
_cell_measurement_theta_min 8
_cell_volume 2708.33(4)
_computing_cell_refinement 'Bruker SAINT'
_computing_data_collection 'Bruker SMART'
_computing_data_reduction 'Bruker SAINT/SADABS'
_computing_molecular_graphics 'Ortep-3 for Windows (Farrugia, 1997)'
_computing_publication_material 'WinGX publication routines (Farrugia, 1999)'
_computing_structure_refinement 'SHELXL-97 (Sheldrick, 1997)'
_computing_structure_solution 'SHELXS-97 (Sheldrick, 1997)'
_diffrn_ambient_temperature 160(2)
_diffrn_measured_fraction_theta_full 0.868
_diffrn_measured_fraction_theta_max 0.868
_diffrn_measurement_device_type 'Siemens SMART CCD detector'
_diffrn_measurement_method CCD
_diffrn_radiation_monochromator silicon
_diffrn_radiation_type synchrotron
_diffrn_radiation_wavelength 0.6849
_diffrn_reflns_av_R_equivalents 0.0264
_diffrn_reflns_av_unetI/netI 0.066
_diffrn_reflns_limit_h_max 16
_diffrn_reflns_limit_h_min -17
_diffrn_reflns_limit_k_max 17
_diffrn_reflns_limit_k_min -17
_diffrn_reflns_limit_l_max 16
_diffrn_reflns_limit_l_min -21
_diffrn_reflns_number 16321
_diffrn_reflns_theta_full 26.83
_diffrn_reflns_theta_max 26.83
_diffrn_reflns_theta_min 1.24
_exptl_absorpt_coefficient_mu 0.392
_exptl_absorpt_correction_type none
_exptl_crystal_colour red
_exptl_crystal_density_diffrn 1.539
_exptl_crystal_density_method 'not measured'
_exptl_crystal_description prism
_exptl_crystal_F_000 1264
_exptl_crystal_size_max 0.12
_exptl_crystal_size_mid 0.06
_exptl_crystal_size_min 0.02
_refine_diff_density_max 1.189
_refine_diff_density_min -1.089
_refine_diff_density_rms 0.109
_refine_ls_extinction_method none
_refine_ls_goodness_of_fit_ref 0.984
_refine_ls_hydrogen_treatment mixed
_refine_ls_matrix_type full
_refine_ls_number_parameters 738
_refine_ls_number_reflns 11274
_refine_ls_number_restraints 40
_refine_ls_restrained_S_all 1.004
_refine_ls_R_factor_all 0.0772
_refine_ls_R_factor_gt 0.0595
_refine_ls_shift/su_max 0.001
_refine_ls_shift/su_mean 0
_refine_ls_structure_factor_coef Fsqd
_refine_ls_weighting_details 'calc w=1/[\s^2^(Fo^2^)+(0.1095P)^2^+0.0000P] where P=(Fo^2^+2Fc^2^)/3'
_refine_ls_weighting_scheme calc
_refine_ls_wR_factor_gt 0.1555
_refine_ls_wR_factor_ref 0.1643
_reflns_number_gt 8500
_reflns_number_total 11274
_reflns_threshold_expression >2sigma(I)
_cod_data_source_file b007962f.txt
_cod_data_source_block compound1
_cod_depositor_comments
;
The following automatic conversions were performed:
'_symmetry_cell_setting' value 'Triclinic' changed to 'triclinic'
according to '/home/saulius/struct/CIF-dictionaries/cif_core.dic'
dictionary named 'cif_core.dic' version 2.4.1 from 2010-06-29.

Automatic conversion script
Id: cif_fix_enum 1527 2010-12-29 10:47:43Z saulius 
;
_cod_original_cell_volume 2708.33(3)
_cod_database_code 7051043

loop_
_symmetry_equiv_pos_as_xyz
'x, y, z'
'-x, -y, -z'

loop_
_atom_site_label
_atom_site_type_symbol
_atom_site_fract_x
_atom_site_fract_y
_atom_site_fract_z
_atom_site_U_iso_or_equiv
_atom_site_adp_type
_atom_site_occupancy
_atom_site_symmetry_multiplicity
_atom_site_calc_flag
_atom_site_refinement_flags
_atom_site_disorder_assembly
_atom_site_disorder_group
Ru1 Ru 1.10328(2) 1.36400(2) 0.290054(19) 0.02450(11) Uani 1 1 d . . .
N100 N 1.2304(2) 1.4131(2) 0.39605(19) 0.0247(6) Uani 1 1 d . . .
N110 N 1.1293(3) 1.2255(2) 0.3154(2) 0.0284(7) Uani 1 1 d . . .
N120 N 1.4232(2) 1.4691(2) 0.69874(19) 0.0261(7) Uani 1 1 d . . .
N130 N 1.0817(3) 1.3795(4) 0.9777(3) 0.0510(10) Uani 1 1 d . . .
N140 N 1.2337(3) 0.9569(3) 0.4765(3) 0.0453(10) Uani 1 1 d . . .
N150 N 1.3293(9) 1.0273(5) 0.9168(5) 0.111(3) Uani 1 1 d . . .
N200 N 0.9826(3) 1.3375(3) 0.3543(2) 0.0296(7) Uani 1 1 d . . .
N210 N 0.9655(3) 1.3009(2) 0.19288(19) 0.0277(7) Uani 1 1 d . . .
N300 N 1.0959(3) 1.5084(3) 0.26390(19) 0.0306(7) Uani 1 1 d . . .
N310 N 1.2132(3) 1.3970(3) 0.2163(2) 0.0295(7) Uani 1 1 d . . .
C1 C 1.4794(3) 1.4829(3) 0.6294(2) 0.0297(8) Uani 1 1 d . . .
H1A H 1.5245 1.4365 0.6302 0.036 Uiso 1 1 calc R . .
H1B H 1.5266 1.5537 0.6372 0.036 Uiso 1 1 calc R . .
C2 C 1.2117(4) 0.9534(4) 0.3852(3) 0.0509(12) Uani 1 1 d . . .
H2A H 1.1519 0.8919 0.3579 0.061 Uiso 1 1 calc R . .
H2B H 1.2761 0.9494 0.3668 0.061 Uiso 1 1 calc R . .
C101 C 1.2670(3) 1.3368(3) 0.4308(2) 0.0250(7) Uani 1 1 d . . .
C102 C 1.3492(3) 1.3595(3) 0.5049(2) 0.0270(8) Uani 1 1 d . . .
H102 H 1.3734 1.3063 0.5271 0.032 Uiso 1 1 calc R . .
C103 C 1.3954(3) 1.4599(3) 0.5460(2) 0.0239(7) Uani 1 1 d . . .
C104 C 1.3610(3) 1.5380(3) 0.5090(2) 0.0278(8) Uani 1 1 d . . .
H104 H 1.3928 1.6070 0.5336 0.033 Uiso 1 1 calc R . .
C105 C 1.2792(3) 1.5119(3) 0.4355(2) 0.0259(8) Uani 1 1 d . . .
H105 H 1.2562 1.5648 0.4116 0.031 Uiso 1 1 calc R . .
C111 C 1.2117(3) 1.2323(3) 0.3842(2) 0.0287(8) Uani 1 1 d . . .
C112 C 1.2392(4) 1.1448(3) 0.4073(3) 0.0358(9) Uani 1 1 d . . .
H112 H 1.2959 1.1506 0.4544 0.043 Uiso 1 1 calc R . .
C113 C 1.1820(3) 1.0492(3) 0.3600(3) 0.0360(9) Uani 1 1 d . . .
C114 C 1.0991(4) 1.0420(3) 0.2907(3) 0.0434(11) Uani 1 1 d . . .
H114 H 1.0595 0.9780 0.2582 0.052 Uiso 1 1 calc R . .
C115 C 1.0755(4) 1.1317(3) 0.2701(3) 0.0383(10) Uani 1 1 d . . .
H115 H 1.0197 1.1268 0.2225 0.046 Uiso 1 1 calc R . .
C121 C 1.4118(3) 1.3830(3) 0.7344(3) 0.0354(9) Uani 1 1 d . . .
H121 H 1.4440 1.3337 0.7185 0.043 Uiso 1 1 calc R . .
C122 C 1.3530(4) 1.3657(3) 0.7945(3) 0.0389(10) Uani 1 1 d . . .
H122 H 1.3471 1.3058 0.8194 0.047 Uiso 1 1 calc R . .
C123 C 1.3031(3) 1.4372(3) 0.8178(2) 0.0316(9) Uani 1 1 d . . .
C124 C 1.3206(4) 1.5277(4) 0.7815(3) 0.0445(11) Uani 1 1 d . . .
H124 H 1.2910 1.5792 0.7971 0.053 Uiso 1 1 calc R . .
C125 C 1.3805(4) 1.5419(4) 0.7234(3) 0.0424(11) Uani 1 1 d . . .
H125 H 1.3919 1.6034 0.7005 0.051 Uiso 1 1 calc R . .
C131 C 1.1193(4) 1.3073(5) 0.9484(3) 0.0567(14) Uani 1 1 d . . .
H131 H 1.0956 1.2416 0.9632 0.068 Uiso 1 1 calc R . .
C132 C 1.1917(4) 1.3209(4) 0.8971(3) 0.0441(11) Uani 1 1 d . . .
H132 H 1.2136 1.2655 0.8776 0.053 Uiso 1 1 calc R . .
C133 C 1.2302(3) 1.4177(3) 0.8757(2) 0.0343(9) Uani 1 1 d . . .
C134 C 1.1918(4) 1.4950(4) 0.9076(3) 0.0420(10) Uani 1 1 d . . .
H134 H 1.2154 1.5622 0.8957 0.050 Uiso 1 1 calc R . .
C135 C 1.1192(4) 1.4717(4) 0.9565(3) 0.0487(12) Uani 1 1 d . . .
H135 H 1.0945 1.5250 0.9762 0.058 Uiso 1 1 calc R . .
C141 C 1.1494(4) 0.9426(4) 0.5125(4) 0.0520(13) Uani 1 1 d . . .
H141 H 1.0782 0.9233 0.4786 0.062 Uiso 1 1 calc R . .
C142 C 1.1663(4) 0.9557(4) 0.5975(4) 0.0540(13) Uani 1 1 d . . .
H142 H 1.1069 0.9446 0.6214 0.065 Uiso 1 1 calc R . .
C143 C 1.2719(4) 0.9857(3) 0.6487(4) 0.0519(13) Uani 1 1 d . . .
C144 C 1.3574(4) 0.9967(4) 0.6101(4) 0.0539(13) Uani 1 1 d . . .
H144 H 1.4291 1.0137 0.6428 0.065 Uiso 1 1 calc R . .
C145 C 1.3368(4) 0.9826(4) 0.5247(4) 0.0537(13) Uani 1 1 d . . .
H145 H 1.3947 0.9908 0.4993 0.064 Uiso 1 1 calc R . .
C151 C 1.4002(9) 1.0042(6) 0.8802(5) 0.107(3) Uani 1 1 d . . .
H151 H 1.4635 0.9965 0.9145 0.128 Uiso 1 1 calc R . .
C152 C 1.3879(7) 0.9902(5) 0.7930(4) 0.082(2) Uani 1 1 d . . .
H152 H 1.4408 0.9729 0.7701 0.098 Uiso 1 1 calc R . .
C153 C 1.2920(6) 1.0033(4) 0.7408(4) 0.0654(16) Uani 1 1 d . . .
C154 C 1.2177(7) 1.0298(5) 0.7804(5) 0.084(2) Uani 1 1 d . . .
H154 H 1.1540 1.0397 0.7487 0.101 Uiso 1 1 calc R . .
C155 C 1.2396(9) 1.0413(5) 0.8671(6) 0.100(3) Uani 1 1 d . . .
H155 H 1.1895 1.0599 0.8926 0.120 Uiso 1 1 calc R . .
C201 C 0.8783(3) 1.2982(3) 0.3052(2) 0.0289(8) Uani 1 1 d . . .
C202 C 0.7889(4) 1.2775(3) 0.3405(3) 0.0350(9) Uani 1 1 d . . .
H202 H 0.7181 1.2519 0.3059 0.042 Uiso 1 1 calc R . .
C203 C 0.8056(4) 1.2950(3) 0.4267(3) 0.0391(10) Uani 1 1 d . . .
H203 H 0.7465 1.2812 0.4510 0.047 Uiso 1 1 calc R . .
C204 C 0.9118(4) 1.3335(4) 0.4764(3) 0.0424(11) Uani 1 1 d . . .
H204 H 0.9254 1.3458 0.5347 0.051 Uiso 1 1 calc R . .
C205 C 0.9970(4) 1.3533(4) 0.4380(3) 0.0375(9) Uani 1 1 d . . .
H205 H 1.0681 1.3790 0.4719 0.045 Uiso 1 1 calc R . .
C211 C 0.8682(3) 1.2781(3) 0.2149(2) 0.0284(8) Uani 1 1 d . . .
C212 C 0.7704(3) 1.2374(3) 0.1538(3) 0.0366(9) Uani 1 1 d . . .
H212 H 0.7044 1.2225 0.1692 0.044 Uiso 1 1 calc R . .
C213 C 0.7702(4) 1.2188(4) 0.0704(3) 0.0434(11) Uani 1 1 d . . .
H213 H 0.7047 1.1912 0.0292 0.052 Uiso 1 1 calc R . .
C214 C 0.8689(4) 1.2418(4) 0.0491(3) 0.0403(10) Uani 1 1 d . . .
H214 H 0.8709 1.2299 -0.0069 0.048 Uiso 1 1 calc R . .
C215 C 0.9642(4) 1.2826(3) 0.1112(3) 0.0376(9) Uani 1 1 d . . .
H215 H 1.0304 1.2981 0.0961 0.045 Uiso 1 1 calc R . .
C301 C 1.1617(3) 1.5530(3) 0.2154(2) 0.0339(9) Uani 1 1 d . . .
C302 C 1.1635(4) 1.6498(4) 0.1920(3) 0.0476(12) Uani 1 1 d . . .
H302 H 1.2098 1.6795 0.1594 0.057 Uiso 1 1 calc R . .
C303 C 1.0960(5) 1.7011(4) 0.2177(3) 0.0552(14) Uani 1 1 d . . .
H303 H 1.0958 1.7657 0.2023 0.066 Uiso 1 1 calc R . .
C304 C 1.0288(4) 1.6564(4) 0.2662(3) 0.0489(12) Uani 1 1 d . . .
H304 H 0.9829 1.6902 0.2842 0.059 Uiso 1 1 calc R . .
C305 C 1.0307(4) 1.5601(3) 0.2881(3) 0.0373(10) Uani 1 1 d . . .
H305 H 0.9849 1.5299 0.3209 0.045 Uiso 1 1 calc R . .
C311 C 1.2300(3) 1.4923(3) 0.1905(2) 0.0333(9) Uani 1 1 d . . .
C312 C 1.3035(4) 1.5230(4) 0.1422(3) 0.0444(11) Uani 1 1 d . . .
H312 H 1.3153 1.5885 0.1257 0.053 Uiso 1 1 calc R . .
C313 C 1.3595(4) 1.4578(4) 0.1182(3) 0.0488(12) Uani 1 1 d . . .
H313 H 1.4077 1.4780 0.0847 0.059 Uiso 1 1 calc R . .
C314 C 1.3430(4) 1.3626(4) 0.1447(3) 0.0458(11) Uani 1 1 d . . .
H314 H 1.3799 1.3171 0.1295 0.055 Uiso 1 1 calc R . .
C315 C 1.2704(3) 1.3354(4) 0.1943(3) 0.0371(9) Uani 1 1 d . . .
H315 H 1.2608 1.2714 0.2132 0.045 Uiso 1 1 calc R . .
B1 B 0.6049(5) 0.2257(4) 0.6190(4) 0.0442(12) Uani 1 1 d . . .
F11 F 0.5091(4) 0.2020(4) 0.5567(3) 0.1086(15) Uani 1 1 d . . .
F12 F 0.6056(3) 0.1452(2) 0.6639(3) 0.0748(10) Uani 1 1 d . . .
F13 F 0.6053(3) 0.3109(2) 0.6723(2) 0.0694(9) Uani 1 1 d . . .
F14 F 0.6975(3) 0.2515(2) 0.5888(2) 0.0603(8) Uani 1 1 d . . .
B2 B 0.8600(4) 0.7811(4) 0.3968(4) 0.0416(12) Uani 1 1 d . . .
F21 F 0.9125(2) 0.8214(2) 0.48153(19) 0.0607(8) Uani 1 1 d . . .
F22 F 0.9246(3) 0.8316(2) 0.3473(2) 0.0602(8) Uani 1 1 d . . .
F23 F 0.8495(2) 0.6756(2) 0.38439(19) 0.0544(7) Uani 1 1 d . . .
F24 F 0.7581(2) 0.7962(2) 0.3785(2) 0.0586(8) Uani 1 1 d . . .
B3 B 0.5473(5) 0.8202(4) 0.6912(4) 0.043(3) Uiso 0.576(7) 1 d PD . .
F31 F 0.6467(4) 0.8540(4) 0.7511(3) 0.077(2) Uiso 0.576(7) 1 d PD . .
F32 F 0.5427(6) 0.8960(5) 0.6400(4) 0.094(2) Uiso 0.576(7) 1 d PD . .
F33 F 0.4627(6) 0.8050(6) 0.7302(5) 0.127(4) Uiso 0.576(7) 1 d PD . .
F34 F 0.5409(5) 0.7287(4) 0.6438(4) 0.0705(19) Uiso 0.576(7) 1 d PD . .
B3A B 0.5198(6) 0.8068(5) 0.6842(4) 0.065(5) Uiso 0.424(7) 1 d PD . .
F31A F 0.4275(6) 0.7853(7) 0.6181(5) 0.104(4) Uiso 0.424(7) 1 d PD . .
F32A F 0.4873(6) 0.7963(5) 0.7585(4) 0.052(2) Uiso 0.424(7) 1 d PD . .
F33A F 0.5779(6) 0.7381(5) 0.6714(5) 0.069(3) Uiso 0.424(7) 1 d PD . .
F34A F 0.5839(6) 0.9075(5) 0.6876(5) 0.074(3) Uiso 0.424(7) 1 d PD . .
B4 B 0.4911(3) 0.7129(3) 1.0060(3) 0.0580(15) Uiso 1 1 d D . .
F41 F 0.4708(9) 0.6026(4) 0.9901(6) 0.109(4) Uiso 0.467(13) 1 d PD . .
F42 F 0.4623(6) 0.7419(7) 0.9295(4) 0.077(3) Uiso 0.467(13) 1 d PD . .
F43 F 0.4252(9) 0.7274(7) 1.0562(6) 0.110(4) Uiso 0.467(13) 1 d PD . .
F44 F 0.5984(5) 0.7537(9) 1.0445(6) 0.149(6) Uiso 0.467(13) 1 d PD . .
F41A F 0.6014(3) 0.7244(5) 1.0220(4) 0.056(2) Uiso 0.533(13) 1 d PD . .
F42A F 0.4291(7) 0.6225(6) 0.9612(5) 0.145(5) Uiso 0.533(13) 1 d PD . .
F43A F 0.4673(7) 0.7321(6) 1.0819(4) 0.090(3) Uiso 0.533(13) 1 d PD . .
F44A F 0.4752(6) 0.7951(7) 0.9617(6) 0.099(3) Uiso 0.533(13) 1 d PD . .

loop_
_atom_site_aniso_label
_atom_site_aniso_U_11
_atom_site_aniso_U_22
_atom_site_aniso_U_33
_atom_site_aniso_U_23
_atom_site_aniso_U_13
_atom_site_aniso_U_12
Ru1 0.02252(16) 0.02725(17) 0.02585(17) 0.00755(11) 0.00828(11) 0.00806(11)
N100 0.0231(15) 0.0277(16) 0.0282(16) 0.0096(12) 0.0099(12) 0.0110(13)
N110 0.0283(16) 0.0250(16) 0.0323(17) 0.0039(13) 0.0106(13) 0.0064(13)
N120 0.0236(15) 0.0283(16) 0.0274(16) 0.0070(13) 0.0062(12) 0.0086(13)
N130 0.047(2) 0.070(3) 0.043(2) 0.023(2) 0.0223(19) 0.015(2)
N140 0.040(2) 0.0217(18) 0.073(3) 0.0129(17) 0.0096(19) 0.0080(16)
N150 0.186(9) 0.051(4) 0.086(5) 0.015(3) 0.045(5) 0.011(4)
N200 0.0305(17) 0.0338(18) 0.0288(17) 0.0094(13) 0.0105(14) 0.0128(14)
N210 0.0279(16) 0.0283(17) 0.0288(16) 0.0089(13) 0.0094(13) 0.0084(13)
N300 0.0301(17) 0.0334(18) 0.0265(16) 0.0037(13) 0.0031(13) 0.0102(14)
N310 0.0255(16) 0.0365(18) 0.0285(16) 0.0101(14) 0.0093(13) 0.0087(14)
C1 0.0237(18) 0.034(2) 0.034(2) 0.0086(16) 0.0101(16) 0.0097(16)
C2 0.052(3) 0.028(2) 0.073(4) 0.008(2) 0.013(3) 0.015(2)
C101 0.0235(18) 0.0239(18) 0.033(2) 0.0104(15) 0.0132(15) 0.0096(15)
C102 0.0264(18) 0.030(2) 0.032(2) 0.0126(15) 0.0110(15) 0.0142(16)
C103 0.0201(17) 0.0282(19) 0.0287(19) 0.0079(15) 0.0132(14) 0.0090(14)
C104 0.0297(19) 0.0244(19) 0.034(2) 0.0082(15) 0.0135(16) 0.0095(16)
C105 0.0264(18) 0.0236(18) 0.032(2) 0.0085(15) 0.0107(15) 0.0111(15)
C111 0.0284(19) 0.027(2) 0.036(2) 0.0084(16) 0.0153(16) 0.0101(16)
C112 0.038(2) 0.028(2) 0.046(2) 0.0098(17) 0.0125(19) 0.0147(18)
C113 0.035(2) 0.025(2) 0.051(3) 0.0074(18) 0.0166(19) 0.0104(17)
C114 0.041(2) 0.023(2) 0.061(3) -0.0003(19) 0.013(2) 0.0041(18)
C115 0.032(2) 0.036(2) 0.043(2) 0.0071(18) 0.0065(18) 0.0053(18)
C121 0.038(2) 0.034(2) 0.045(2) 0.0167(18) 0.0173(19) 0.0197(18)
C122 0.043(2) 0.034(2) 0.049(3) 0.0236(19) 0.018(2) 0.0160(19)
C123 0.029(2) 0.039(2) 0.0261(19) 0.0105(16) 0.0060(16) 0.0082(17)
C124 0.066(3) 0.039(2) 0.051(3) 0.022(2) 0.038(2) 0.029(2)
C125 0.060(3) 0.035(2) 0.047(3) 0.0186(19) 0.030(2) 0.021(2)
C131 0.049(3) 0.064(4) 0.061(3) 0.040(3) 0.022(3) 0.007(3)
C132 0.042(2) 0.050(3) 0.051(3) 0.025(2) 0.021(2) 0.017(2)
C133 0.028(2) 0.048(3) 0.028(2) 0.0157(18) 0.0073(16) 0.0107(18)
C134 0.047(3) 0.045(3) 0.040(2) 0.016(2) 0.020(2) 0.014(2)
C135 0.049(3) 0.062(3) 0.039(2) 0.012(2) 0.020(2) 0.013(2)
C141 0.043(3) 0.032(2) 0.084(4) 0.025(2) 0.019(3) 0.010(2)
C142 0.052(3) 0.031(2) 0.084(4) 0.027(2) 0.024(3) 0.009(2)
C143 0.058(3) 0.021(2) 0.074(4) 0.017(2) 0.012(3) 0.007(2)
C144 0.044(3) 0.041(3) 0.073(4) 0.015(2) 0.008(3) 0.010(2)
C145 0.040(3) 0.035(3) 0.086(4) 0.019(2) 0.012(3) 0.012(2)
C151 0.158(9) 0.062(5) 0.079(6) 0.013(4) 0.008(6) 0.012(5)
C152 0.103(5) 0.059(4) 0.072(4) 0.012(3) 0.005(4) 0.017(4)
C153 0.091(5) 0.028(3) 0.076(4) 0.017(2) 0.023(3) 0.010(3)
C154 0.116(6) 0.053(4) 0.093(5) 0.029(3) 0.049(5) 0.018(4)
C155 0.161(9) 0.046(4) 0.103(6) 0.023(4) 0.059(6) 0.022(5)
C201 0.0244(18) 0.028(2) 0.040(2) 0.0113(16) 0.0128(16) 0.0108(16)
C202 0.035(2) 0.034(2) 0.046(2) 0.0154(18) 0.0196(18) 0.0158(18)
C203 0.045(3) 0.038(2) 0.051(3) 0.0164(19) 0.030(2) 0.022(2)
C204 0.056(3) 0.051(3) 0.035(2) 0.015(2) 0.025(2) 0.026(2)
C205 0.037(2) 0.049(3) 0.031(2) 0.0099(18) 0.0110(18) 0.016(2)
C211 0.0290(19) 0.0249(19) 0.034(2) 0.0092(15) 0.0090(16) 0.0109(16)
C212 0.030(2) 0.037(2) 0.043(2) 0.0068(18) 0.0082(18) 0.0113(18)
C213 0.038(2) 0.041(3) 0.043(3) 0.005(2) -0.003(2) 0.010(2)
C214 0.047(3) 0.045(3) 0.029(2) 0.0039(18) 0.0074(19) 0.016(2)
C215 0.038(2) 0.044(2) 0.033(2) 0.0096(18) 0.0134(18) 0.0109(19)
C301 0.036(2) 0.031(2) 0.028(2) 0.0070(16) 0.0003(17) 0.0055(17)
C302 0.058(3) 0.037(2) 0.041(3) 0.015(2) 0.003(2) 0.008(2)
C303 0.071(4) 0.037(3) 0.051(3) 0.009(2) -0.008(3) 0.024(3)
C304 0.057(3) 0.042(3) 0.043(3) -0.005(2) -0.008(2) 0.028(2)
C305 0.037(2) 0.039(2) 0.037(2) 0.0019(18) 0.0018(18) 0.0193(19)
C311 0.032(2) 0.035(2) 0.029(2) 0.0109(16) 0.0045(16) 0.0052(17)
C312 0.035(2) 0.052(3) 0.038(2) 0.017(2) 0.0081(19) -0.002(2)
C313 0.032(2) 0.072(4) 0.037(2) 0.012(2) 0.0138(19) 0.002(2)
C314 0.034(2) 0.067(3) 0.042(3) 0.006(2) 0.018(2) 0.019(2)
C315 0.033(2) 0.044(2) 0.039(2) 0.0067(19) 0.0157(18) 0.0128(19)
B1 0.041(3) 0.032(3) 0.057(3) 0.012(2) 0.005(2) 0.012(2)
F11 0.080(3) 0.106(3) 0.108(3) 0.024(3) -0.027(2) 0.015(2)
F12 0.065(2) 0.0504(19) 0.128(3) 0.0445(19) 0.038(2) 0.0275(16)
F13 0.067(2) 0.057(2) 0.102(3) 0.0139(18) 0.0335(19) 0.0362(17)
F14 0.075(2) 0.0515(17) 0.074(2) 0.0234(15) 0.0402(17) 0.0304(16)
B2 0.039(3) 0.031(3) 0.054(3) 0.009(2) 0.015(2) 0.005(2)
F21 0.0481(17) 0.064(2) 0.0626(19) 0.0006(15) 0.0202(14) 0.0026(15)
F22 0.067(2) 0.0526(18) 0.076(2) 0.0250(15) 0.0403(17) 0.0203(15)
F23 0.0594(18) 0.0370(15) 0.0663(18) 0.0145(13) 0.0103(14) 0.0162(13)
F24 0.0437(16) 0.0488(17) 0.086(2) 0.0171(15) 0.0178(15) 0.0151(13)

loop_
_atom_type_symbol
_atom_type_description
_atom_type_scat_dispersion_real
_atom_type_scat_dispersion_imag
_atom_type_scat_source
Ru Ru -1.2594 0.8363 'International Tables Vol C Tables 4.2.6.8 and 6.1.1.4'
B B 0.0013 0.0007 'International Tables Vol C Tables 4.2.6.8 and 6.1.1.4'
F F 0.0171 0.0103 'International Tables Vol C Tables 4.2.6.8 and 6.1.1.4'
N N 0.0061 0.0033 'International Tables Vol C Tables 4.2.6.8 and 6.1.1.4'
C C 0.0033 0.0016 'International Tables Vol C Tables 4.2.6.8 and 6.1.1.4'
H H 0 0 'International Tables Vol C Tables 4.2.6.8 and 6.1.1.4'

loop_
_geom_angle_atom_site_label_1
_geom_angle_atom_site_label_2
_geom_angle_atom_site_label_3
_geom_angle
_geom_angle_site_symmetry_1
_geom_angle_site_symmetry_3
_geom_angle_publ_flag
N100 Ru1 N110 79.26(12) . . ?
N100 Ru1 N210 172.33(12) . . ?
N110 Ru1 N210 95.98(13) . . ?
N100 Ru1 N300 97.17(12) . . ?
N110 Ru1 N300 173.31(13) . . ?
N210 Ru1 N300 88.14(12) . . ?
N100 Ru1 N200 95.03(12) . . ?
N110 Ru1 N200 89.39(12) . . ?
N210 Ru1 N200 78.82(13) . . ?
N300 Ru1 N200 96.59(13) . . ?
N100 Ru1 N310 89.84(12) . . ?
N110 Ru1 N310 95.47(13) . . ?
N210 Ru1 N310 96.64(12) . . ?
N300 Ru1 N310 78.78(13) . . ?
N200 Ru1 N310 173.69(12) . . ?
C105 N100 C101 117.6(3) . . ?
C105 N100 Ru1 126.9(2) . . ?
C101 N100 Ru1 115.5(3) . . ?
C115 N110 C111 118.1(3) . . ?
C115 N110 Ru1 126.7(3) . . ?
C111 N110 Ru1 115.2(2) . . ?
C121 N120 C125 119.7(3) . . ?
C121 N120 C1 120.6(3) . . ?
C125 N120 C1 119.7(3) . . ?
C131 N130 C135 115.0(4) . . ?
C141 N140 C145 120.1(5) . . ?
C141 N140 C2 118.8(4) . . ?
C145 N140 C2 120.9(5) . . ?
C151 N150 C155 117.3(8) . . ?
C205 N200 C201 118.0(3) . . ?
C205 N200 Ru1 126.7(3) . . ?
C201 N200 Ru1 115.3(3) . . ?
C215 N210 C211 118.6(3) . . ?
C215 N210 Ru1 125.5(3) . . ?
C211 N210 Ru1 115.8(3) . . ?
C305 N300 C301 118.1(4) . . ?
C305 N300 Ru1 126.2(3) . . ?
C301 N300 Ru1 115.7(3) . . ?
C315 N310 C311 118.2(3) . . ?
C315 N310 Ru1 126.2(3) . . ?
C311 N310 Ru1 115.6(3) . . ?
N120 C1 C103 109.7(3) . . ?
N140 C2 C113 110.3(4) . . ?
N100 C101 C102 121.1(3) . . ?
N100 C101 C111 114.6(3) . . ?
C102 C101 C111 124.3(3) . . ?
C103 C102 C101 120.7(3) . . ?
C102 C103 C104 118.1(3) . . ?
C102 C103 C1 120.4(3) . . ?
C104 C103 C1 121.5(3) . . ?
C105 C104 C103 119.1(4) . . ?
N100 C105 C104 123.3(3) . . ?
N110 C111 C112 121.0(4) . . ?
N110 C111 C101 115.4(3) . . ?
C112 C111 C101 123.6(4) . . ?
C113 C112 C111 119.6(4) . . ?
C114 C113 C112 119.5(4) . . ?
C114 C113 C2 120.7(4) . . ?
C112 C113 C2 119.8(4) . . ?
C113 C114 C115 118.5(4) . . ?
N110 C115 C114 123.2(4) . . ?
N120 C121 C122 121.2(4) . . ?
C121 C122 C123 120.1(4) . . ?
C122 C123 C124 116.7(4) . . ?
C122 C123 C133 122.2(4) . . ?
C124 C123 C133 121.0(4) . . ?
C125 C124 C123 120.9(4) . . ?
N120 C125 C124 121.1(4) . . ?
N130 C131 C132 125.4(5) . . ?
C133 C132 C131 118.8(5) . . ?
C132 C133 C134 116.1(4) . . ?
C132 C133 C123 122.0(4) . . ?
C134 C133 C123 121.8(4) . . ?
C135 C134 C133 119.8(4) . . ?
N130 C135 C134 125.0(5) . . ?
N140 C141 C142 121.2(5) . . ?
C141 C142 C143 120.0(5) . . ?
C142 C143 C144 117.8(5) . . ?
C142 C143 C153 120.8(6) . . ?
C144 C143 C153 121.4(5) . . ?
C145 C144 C143 120.3(5) . . ?
N140 C145 C144 120.7(5) . . ?
N150 C151 C152 124.7(10) . . ?
C151 C152 C153 117.6(8) . . ?
C154 C153 C152 117.4(7) . . ?
C154 C153 C143 122.1(6) . . ?
C152 C153 C143 120.5(6) . . ?
C155 C154 C153 119.2(8) . . ?
N150 C155 C154 123.7(9) . . ?
N200 C201 C202 121.2(4) . . ?
N200 C201 C211 115.4(3) . . ?
C202 C201 C211 123.4(4) . . ?
C203 C202 C201 119.8(4) . . ?
C202 C203 C204 118.7(4) . . ?
C205 C204 C203 118.9(4) . . ?
N200 C205 C204 123.3(4) . . ?
N210 C211 C212 120.3(4) . . ?
N210 C211 C201 114.6(3) . . ?
C212 C211 C201 125.1(4) . . ?
C213 C212 C211 120.4(4) . . ?
C212 C213 C214 118.8(4) . . ?
C215 C214 C213 119.3(4) . . ?
N210 C215 C214 122.6(4) . . ?
N300 C301 C302 121.6(4) . . ?
N300 C301 C311 115.4(3) . . ?
C302 C301 C311 123.0(4) . . ?
C303 C302 C301 119.1(5) . . ?
C304 C303 C302 119.6(4) . . ?
C303 C304 C305 118.9(5) . . ?
N300 C305 C304 122.7(4) . . ?
N310 C311 C312 120.3(4) . . ?
N310 C311 C301 114.5(3) . . ?
C312 C311 C301 125.2(4) . . ?
C313 C312 C311 120.7(4) . . ?
C314 C313 C312 118.8(4) . . ?
C313 C314 C315 118.8(4) . . ?
N310 C315 C314 123.1(4) . . ?
F12 B1 F14 110.0(4) . . ?
F12 B1 F11 110.3(5) . . ?
F14 B1 F11 113.2(5) . . ?
F12 B1 F13 108.5(5) . . ?
F14 B1 F13 108.8(4) . . ?
F11 B1 F13 105.9(4) . . ?
F24 B2 F22 111.6(4) . . ?
F24 B2 F23 110.0(4) . . ?
F22 B2 F23 109.4(4) . . ?
F24 B2 F21 108.7(4) . . ?
F22 B2 F21 108.3(4) . . ?
F23 B2 F21 108.8(4) . . ?
F34A B3 F33A 131.7(7) . . ?
F34A B3 F33 111.2(6) . . ?
F33A B3 F33 116.8(6) . . ?
F34A B3 F34 134.3(6) . . ?
F33A B3 F34 23.9(4) . . ?
F33 B3 F34 110.2(4) . . ?
F34A B3 F31 73.6(5) . . ?
F33A B3 F31 85.7(5) . . ?
F33 B3 F31 109.9(4) . . ?
F34 B3 F31 109.3(4) . . ?
F34A B3 F32 36.5(4) . . ?
F33A B3 F32 122.9(6) . . ?
F33 B3 F32 109.9(4) . . ?
F34 B3 F32 109.8(4) . . ?
F31 B3 F32 107.8(4) . . ?
F34A B3 F32A 116.0(6) . . ?
F33A B3 F32A 107.2(5) . . ?
F33 B3 F32A 21.2(4) . . ?
F34 B3 F32A 109.6(5) . . ?
F31 B3 F32A 90.9(5) . . ?
F32 B3 F32A 127.0(5) . . ?
F34A B3 F31A 103.7(5) . . ?
F33A B3 F31A 96.6(5) . . ?
F33 B3 F31A 70.5(5) . . ?
F34 B3 F31A 72.9(5) . . ?
F31 B3 F31A 177.2(5) . . ?
F32 B3 F31A 69.6(4) . . ?
F32A B3 F31A 89.9(5) . . ?
B3 F31 F34A 46.5(3) . . ?
B3 F31 B3A 5.2(4) . . ?
F34A F31 B3A 50.4(3) . . ?
F34A F32 B3 56.8(6) . . ?
F34A F32 B3A 68.4(5) . . ?
B3 F32 B3A 13.7(4) . . ?
F34A F32 F31A 116.4(7) . . ?
B3 F32 F31A 63.0(4) . . ?
B3A F32 F31A 49.7(3) . . ?
F32A F33 B3A 101.3(11) . . ?
F32A F33 B3 92.5(9) . . ?
B3A F33 B3 12.6(4) . . ?
F32A F33 F31A 145.3(13) . . ?
B3A F33 F31A 50.9(4) . . ?
B3 F33 F31A 62.6(4) . . ?
F33A F34 B3A 83.5(8) . . ?
F33A F34 B3 71.8(8) . . ?
B3A F34 B3 14.5(4) . . ?
F33 B3A F34 129.5(8) . . ?
F33 B3A F33A 127.9(7) . . ?
F34 B3A F33A 23.9(4) . . ?
F33 B3A F31A 87.9(6) . . ?
F34 B3A F31A 85.1(5) . . ?
F33A B3A F31A 109.0(4) . . ?
F33 B3A F34A 109.9(7) . . ?
F34 B3A F34A 119.7(6) . . ?
F33A B3A F34A 109.9(4) . . ?
F31A B3A F34A 109.1(4) . . ?
F33 B3A F32A 22.6(5) . . ?
F34 B3A F32A 120.6(6) . . ?
F33A B3A F32A 110.4(4) . . ?
F31A B3A F32A 108.7(4) . . ?
F34A B3A F32A 109.7(4) . . ?
F33 B3A F32 118.1(7) . . ?
F34 B3A F32 108.7(6) . . ?
F33A B3A F32 113.7(6) . . ?
F31A B3A F32 76.7(5) . . ?
F34A B3A F32 33.6(4) . . ?
F32A B3A F32 130.6(6) . . ?
F33 B3A F31 102.1(6) . . ?
F34 B3A F31 95.5(5) . . ?
F33A B3A F31 72.4(4) . . ?
F31A B3A F31 166.1(5) . . ?
F34A B3A F31 58.6(4) . . ?
F32A B3A F31 83.0(4) . . ?
F32 B3A F31 89.9(5) . . ?
B3A F31A B3 6.8(3) . . ?
B3A F31A F32 53.5(3) . . ?
B3 F31A F32 47.4(3) . . ?
B3A F31A F33 41.2(3) . . ?
B3 F31A F33 46.8(3) . . ?
F32 F31A F33 79.3(4) . . ?
F33 F32A B3A 56.0(8) . . ?
F33 F32A B3 66.3(8) . . ?
B3A F32A B3 12.9(4) . . ?
F34 F33A B3 84.3(8) . . ?
F34 F33A B3A 72.7(8) . . ?
B3 F33A B3A 14.5(4) . . ?
F32 F34A B3 86.7(7) . . ?
F32 F34A B3A 78.0(6) . . ?
B3 F34A B3A 11.9(4) . . ?
F32 F34A F31 141.2(8) . . ?
B3 F34A F31 59.9(4) . . ?
B3A F34A F31 71.0(4) . . ?
F42A B4 F44 135.0(6) . . ?
F42A B4 F42 79.4(5) . . ?
F44 B4 F42 113.4(4) . . ?
F42A B4 F43 99.3(6) . . ?
F44 B4 F43 112.8(4) . . ?
F42 B4 F43 112.5(4) . . ?
F42A B4 F41A 113.6(4) . . ?
F44 B4 F41A 22.7(5) . . ?
F42 B4 F41A 106.2(5) . . ?
F43 B4 F41A 132.9(5) . . ?
F42A B4 F43A 113.3(4) . . ?
F44 B4 F43A 89.1(6) . . ?
F42 B4 F43A 133.9(5) . . ?
F43 B4 F43A 25.4(5) . . ?
F41A B4 F43A 107.7(4) . . ?
F42A B4 F44A 110.3(4) . . ?
F44 B4 F44A 99.1(5) . . ?
F42 B4 F44A 34.1(4) . . ?
F43 B4 F44A 92.9(5) . . ?
F41A B4 F44A 105.3(4) . . ?
F43A B4 F44A 106.1(4) . . ?
F42A B4 F41 31.8(5) . . ?
F44 B4 F41 106.6(4) . . ?
F42 B4 F41 105.4(4) . . ?
F43 B4 F41 105.3(4) . . ?
F41A B4 F41 88.8(5) . . ?
F43A B4 F41 105.6(5) . . ?
F44A B4 F41 139.2(5) . . ?
F42A F41 B4 66.1(4) . . ?
F44A F42 B4 77.0(4) . . ?
F44A F42 F42A 121.7(6) . . ?
B4 F42 F42A 49.5(3) . . ?
F43A F43 B4 78.8(6) . . ?
F41A F44 B4 81.4(7) . . ?
F44 F41A B4 75.9(6) . . ?
F41 F42A B4 82.1(6) . . ?
F41 F42A F42 122.8(8) . . ?
B4 F42A F42 51.0(3) . . ?
F43 F43A B4 75.8(6) . . ?
F42 F44A B4 68.9(4) . . ?

loop_
_geom_bond_atom_site_label_1
_geom_bond_atom_site_label_2
_geom_bond_distance
_geom_bond_site_symmetry_2
_geom_bond_publ_flag
Ru1 N100 2.047(3) . ?
Ru1 N110 2.049(3) . ?
Ru1 N210 2.053(3) . ?
Ru1 N300 2.056(3) . ?
Ru1 N200 2.060(3) . ?
Ru1 N310 2.064(3) . ?
N100 C105 1.353(5) . ?
N100 C101 1.364(4) . ?
N110 C115 1.340(5) . ?
N110 C111 1.359(5) . ?
N120 C121 1.333(5) . ?
N120 C125 1.334(5) . ?
N120 C1 1.488(5) . ?
N130 C131 1.310(7) . ?
N130 C135 1.317(7) . ?
N140 C141 1.343(6) . ?
N140 C145 1.342(6) . ?
N140 C2 1.461(7) . ?
N150 C151 1.304(12) . ?
N150 C155 1.343(11) . ?
N200 C205 1.341(5) . ?
N200 C201 1.360(5) . ?
N210 C215 1.343(5) . ?
N210 C211 1.365(5) . ?
N300 C305 1.344(5) . ?
N300 C301 1.358(5) . ?
N310 C315 1.340(5) . ?
N310 C311 1.367(5) . ?
C1 C103 1.506(5) . ?
C2 C113 1.512(6) . ?
C101 C102 1.387(5) . ?
C101 C111 1.462(5) . ?
C102 C103 1.377(5) . ?
C103 C104 1.388(5) . ?
C104 C105 1.375(5) . ?
C111 C112 1.383(5) . ?
C112 C113 1.378(6) . ?
C113 C114 1.366(6) . ?
C114 C115 1.380(6) . ?
C121 C122 1.380(6) . ?
C122 C123 1.379(6) . ?
C123 C124 1.390(6) . ?
C123 C133 1.483(5) . ?
C124 C125 1.359(6) . ?
C131 C132 1.391(7) . ?
C132 C133 1.375(6) . ?
C133 C134 1.390(6) . ?
C134 C135 1.367(6) . ?
C141 C142 1.357(8) . ?
C142 C143 1.384(7) . ?
C143 C144 1.387(8) . ?
C143 C153 1.469(8) . ?
C144 C145 1.359(8) . ?
C151 C152 1.400(10) . ?
C152 C153 1.419(9) . ?
C153 C154 1.391(9) . ?
C154 C155 1.379(10) . ?
C201 C202 1.392(5) . ?
C201 C211 1.460(5) . ?
C202 C203 1.378(6) . ?
C203 C204 1.383(7) . ?
C204 C205 1.377(6) . ?
C211 C212 1.385(6) . ?
C212 C213 1.374(6) . ?
C213 C214 1.375(7) . ?
C214 C215 1.371(6) . ?
C301 C302 1.390(6) . ?
C301 C311 1.465(6) . ?
C302 C303 1.376(8) . ?
C303 C304 1.370(8) . ?
C304 C305 1.384(6) . ?
C311 C312 1.382(6) . ?
C312 C313 1.375(7) . ?
C313 C314 1.369(7) . ?
C314 C315 1.382(6) . ?
B1 F12 1.363(6) . ?
B1 F14 1.382(6) . ?
B1 F11 1.375(7) . ?
B1 F13 1.390(6) . ?
B2 F24 1.376(6) . ?
B2 F22 1.389(6) . ?
B2 F23 1.390(6) . ?
B2 F21 1.403(6) . ?
B3 F34A 1.160(9) . ?
B3 F33A 1.319(9) . ?
B3 F33 1.377(5) . ?
B3 F34 1.381(5) . ?
B3 F31 1.383(5) . ?
B3 F32 1.384(5) . ?
B3 F32A 1.502(8) . ?
B3 F31A 1.676(8) . ?
F31 F34A 1.534(9) . ?
F31 B3A 1.699(9) . ?
F32 F34A 0.824(9) . ?
F32 B3A 1.456(9) . ?
F32 F31A 1.762(10) . ?
F33 F32A 0.545(10) . ?
F33 B3A 1.173(9) . ?
F33 F31A 1.780(11) . ?
F34 F33A 0.563(9) . ?
F34 B3A 1.326(9) . ?
B3A F33A 1.381(5) . ?
B3A F31A 1.381(5) . ?
B3A F34A 1.384(5) . ?
B3A F32A 1.387(5) . ?
B4 F42A 1.323(5) . ?
B4 F44 1.347(5) . ?
B4 F42 1.353(5) . ?
B4 F43 1.359(5) . ?
B4 F41A 1.373(5) . ?
B4 F43A 1.375(5) . ?
B4 F44A 1.413(5) . ?
B4 F41 1.434(5) . ?
F41 F42A 0.762(11) . ?
F42 F44A 0.812(9) . ?
F42 F42A 1.711(9) . ?
F43 F43A 0.600(12) . ?
F44 F41A 0.536(13) . ?
